data_9008305
loop_
_publ_author_name
'Engel, P.'
'Nowacki, W.'
'Balic-Zunic T'
'Scavnicar, S.'

_publ_section_title
;
 The crystal structure of simonite, TlHgAs3S6
;
_journal_name_full 'Zeitschrift fur Kristallographie'
_journal_page_first 159
_journal_page_last 166
_journal_volume 161
_journal_year 1982
_chemical_formula_sum 'As3 Hg S6 Tl'
_chemical_name_mineral Simonite
_space_group_IT_number 14
_symmetry_space_group_name_Hall '-P 2yn'
_symmetry_space_group_name_H-M 'P 1 21/n 1'
_cell_angle_alpha 90
_cell_angle_beta 90.15
_cell_angle_gamma 90
_cell_length_a 5.948
_cell_length_b 11.404
_cell_length_c 15.979
_cell_formula_units_Z 4
_cell_volume 1083.868
_database_code_amcsd 0010851
_exptl_crystal_density_diffrn 5.038
_cod_original_formula_sum 'Tl Hg As3 S6'
_cod_database_code 9008305

loop_
_space_group_symop_operation_xyz
x,y,z
1/2+x,1/2-y,1/2+z
1/2-x,1/2+y,1/2-z
-x,-y,-z

loop_
_atom_site_aniso_label
_atom_site_aniso_U_11
_atom_site_aniso_U_22
_atom_site_aniso_U_33
_atom_site_aniso_U_12
_atom_site_aniso_U_13
_atom_site_aniso_U_23
Tl 0.03513 0.03248 0.04152 -0.00412 0.00602 0.00272
Hg 0.03423 0.03360 0.01694 0.00292 -0.00193 -0.00365
As1 0.01792 0.01779 0.01591 -0.00103 -0.00265 -0.00092
As2 0.01506 0.02108 0.01682 -0.00223 0.00048 0.00231
As3 0.01721 0.01977 0.01500 0.00344 0.00024 0.00046
S1 0.01989 0.02635 0.02328 0.00498 -0.00169 -0.00277
S2 0.02222 0.02306 0.01940 0.00326 0.00072 0.00277
S3 0.01936 0.02701 0.01682 0.00086 -0.00193 0.00185
S4 0.02366 0.02240 0.01940 0.00309 -0.00144 0.00185
S5 0.01936 0.02306 0.01682 -0.00275 -0.00144 -0.00231
S6 0.02007 0.01911 0.01811 0.00395 0.00096 0.00000

loop_
_atom_site_label
_atom_site_fract_x
_atom_site_fract_y
_atom_site_fract_z
Tl 0.38550 0.38393 0.31816
Hg 0.93650 0.39814 0.09751
As1 0.01920 0.13080 0.43200
As2 0.39890 0.15840 0.08250
As3 0.70250 0.13010 0.25150
S1 0.37780 0.34190 0.12020
S2 0.78010 0.13130 0.11310
S3 0.39310 0.14190 0.45020
S4 0.92790 0.32720 0.44200
S5 0.07160 0.13940 0.28820
S6 0.87720 0.43930 0.24300

loop_
_cod_related_entry_id
_cod_related_entry_database
_cod_related_entry_code
1 AMCSD 0010851
